data_7128827
loop_
_publ_author_name
'Trivedi, Manoj'
'Sharma, Pooja'
'Pandey, Indresh Kumar'
'Kumar, Abhinav'
'Kumar, Sanjay'
'Rath, Nigam P.'

_publ_section_title
;
 Acid-assisted hydrogenation of CO<sub>2</sub> to methanol using Ru(II)
 and Rh(III) RAPTA-type catalysts under mild conditions.
;
_journal_issue 71
_journal_name_full 'Chemical communications (Cambridge, England)'
_journal_page_first 8941
_journal_page_last 8944
_journal_paper_doi 10.1039/d1cc03049c
_journal_volume 57
_journal_year 2021
_chemical_formula_moiety 'C16 H26 I2 N3 P Ru, H2 O'
_chemical_formula_sum 'C16 H28 I2 N3 O P Ru'
_chemical_formula_weight 664.25
_space_group_crystal_system triclinic
_space_group_IT_number 2
_space_group_name_Hall '-P 1'
_space_group_name_H-M_alt 'P -1'
_atom_sites_solution_hydrogens mixed
_atom_sites_solution_primary dual
_atom_sites_solution_secondary difmap
_audit_creation_method SHELXL-2018/3
_audit_update_record
;
2020-05-06 deposited with the CCDC.	2021-08-06 downloaded from the CCDC.
;
_cell_angle_alpha 79.132(6)
_cell_angle_beta 84.396(5)
_cell_angle_gamma 86.572(5)
_cell_formula_units_Z 4
_cell_length_a 7.2166(6)
_cell_length_b 13.8579(14)
_cell_length_c 21.181(2)
_cell_measurement_reflns_used 6686
_cell_measurement_temperature 100(2)
_cell_measurement_theta_max 27.60
_cell_measurement_theta_min 2.24
_cell_volume 2068.5(3)
_computing_cell_refinement 'SAINT V8.34A (Bruker AXS Inc., 2013)'
_computing_data_collection 'Bruker APEX2'
_computing_data_reduction 'SAINT V8.34A (Bruker AXS Inc., 2013)'
_computing_molecular_graphics 'Bruker SHELXTL'
_computing_publication_material 'Bruker SHELXTL'
_computing_structure_refinement 'SHELXL-2018/3 (Sheldrick, 2018)'
_computing_structure_solution 'SHELXT-2014 (Sheldrick, 2008)'
_diffrn_ambient_temperature 100(2)
_diffrn_detector_area_resol_mean 8
_diffrn_measured_fraction_theta_full 1.000
_diffrn_measured_fraction_theta_max 0.991
_diffrn_measurement_device_type 'Bruker SMART APEX CCD area detector'
_diffrn_measurement_method '\w and \f scans'
_diffrn_radiation_type MoK\a
_diffrn_radiation_wavelength 0.71073
_diffrn_reflns_av_R_equivalents 0.0347
_diffrn_reflns_av_unetI/netI 0.0508
_diffrn_reflns_Laue_measured_fraction_full 1.000
_diffrn_reflns_Laue_measured_fraction_max 0.991
_diffrn_reflns_limit_h_max 9
_diffrn_reflns_limit_h_min -7
_diffrn_reflns_limit_k_max 17
_diffrn_reflns_limit_k_min -15
_diffrn_reflns_limit_l_max 27
_diffrn_reflns_limit_l_min -23
_diffrn_reflns_number 22382
_diffrn_reflns_point_group_measured_fraction_full 1.000
_diffrn_reflns_point_group_measured_fraction_max 0.991
_diffrn_reflns_theta_full 25.242
_diffrn_reflns_theta_max 27.614
_diffrn_reflns_theta_min 1.498
_diffrn_source 'sealed tube'
_exptl_absorpt_coefficient_mu 3.829
_exptl_absorpt_correction_T_max 0.3782
_exptl_absorpt_correction_T_min 0.3254
_exptl_absorpt_correction_type multi-scan
_exptl_absorpt_process_details 'SADABS V2016/2 (Bruker AXS Inc.)'
_exptl_crystal_colour red
_exptl_crystal_density_diffrn 2.133
_exptl_crystal_density_method 'not measured'
_exptl_crystal_description plate
_exptl_crystal_F_000 1272
_exptl_crystal_size_max 0.355
_exptl_crystal_size_mid 0.134
_exptl_crystal_size_min 0.042
_refine_diff_density_max 1.025
_refine_diff_density_min -0.902
_refine_diff_density_rms 0.150
_refine_ls_extinction_method none
_refine_ls_goodness_of_fit_ref 1.019
_refine_ls_hydrogen_treatment mixed
_refine_ls_matrix_type full
_refine_ls_number_parameters 451
_refine_ls_number_reflns 9536
_refine_ls_number_restraints 8
_refine_ls_restrained_S_all 1.019
_refine_ls_R_factor_all 0.0468
_refine_ls_R_factor_gt 0.0311
_refine_ls_shift/su_max 0.003
_refine_ls_shift/su_mean 0.000
_refine_ls_structure_factor_coef Fsqd
_refine_ls_weighting_details 'w=1/[\s^2^(Fo^2^)+(0.0220P)^2^+0.2242P] where P=(Fo^2^+2Fc^2^)/3'
_refine_ls_weighting_scheme calc
_refine_ls_wR_factor_gt 0.0578
_refine_ls_wR_factor_ref 0.0631
_reflns_Friedel_coverage 0.000
_reflns_number_gt 7561
_reflns_number_total 9536
_reflns_threshold_expression 'I > 2\s(I)'
_cod_data_source_file d1cc03049c2.cif
_cod_data_source_block r6118
_cod_depositor_comments 'Adding full bibliography for 7128827.cif.'
_cod_database_code 7128827
_shelx_shelxl_version_number 2018/3
_shelx_space_group_comment
; 
The symmetry employed for this shelxl refinement is uniquely defined 
by the following loop, which should always be used as a source of 
symmetry information in preference to the above space-group names. 
They are only intended as comments. 
;
_shelx_estimated_absorpt_t_min 0.343
_shelx_estimated_absorpt_t_max 0.856

loop_
_space_group_symop_operation_xyz
'x, y, z'
'-x, -y, -z'

loop_
_atom_site_label
_atom_site_type_symbol
_atom_site_fract_x
_atom_site_fract_y
_atom_site_fract_z
_atom_site_U_iso_or_equiv
_atom_site_adp_type
_atom_site_occupancy
_atom_site_site_symmetry_order
_atom_site_calc_flag
_atom_site_refinement_flags_posn
_atom_site_refinement_flags_adp
_atom_site_refinement_flags_occupancy
_atom_site_disorder_assembly
_atom_site_disorder_group
I1 I 1.04633(3) 0.74113(2) 0.86175(2) 0.02587(8) Uani 1 1 d . . . . .
I2 I 1.06762(3) 1.01885(2) 0.83004(2) 0.02125(7) Uani 1 1 d . . . . .
Ru1 Ru 0.79971(4) 0.88971(3) 0.88033(2) 0.01478(8) Uani 1 1 d . . . . .
P1 P 0.73461(12) 0.89830(8) 0.77590(5) 0.0138(2) Uani 1 1 d . . . . .
N1 N 0.5378(4) 0.8212(3) 0.69333(17) 0.0191(8) Uani 1 1 d . . . . .
N2 N 0.8327(4) 0.8965(3) 0.64770(16) 0.0175(8) Uani 1 1 d . . . . .
N3 N 0.5585(4) 1.0009(3) 0.67363(16) 0.0166(8) Uani 1 1 d . . . . .
C1 C 0.6284(5) 0.7902(3) 0.9547(2) 0.0211(10) Uani 1 1 d . . . . .
C2 C 0.5114(5) 0.8564(3) 0.9166(2) 0.0169(9) Uani 1 1 d . . . . .
H2 H 0.417146 0.831906 0.896298 0.020 Uiso 1 1 calc R U . . .
C3 C 0.5317(5) 0.9595(3) 0.9081(2) 0.0200(10) Uani 1 1 d . . . . .
H3 H 0.451035 1.003039 0.881977 0.024 Uiso 1 1 calc R U . . .
C4 C 0.6685(5) 0.9979(3) 0.9374(2) 0.0210(10) Uani 1 1 d . . . . .
C5 C 0.7809(6) 0.9308(4) 0.9788(2) 0.0262(11) Uani 1 1 d . . . . .
H5 H 0.869465 0.955265 1.001468 0.031 Uiso 1 1 calc R U . . .
C6 C 0.7625(5) 0.8306(4) 0.9862(2) 0.0281(11) Uani 1 1 d . . . . .
H6 H 0.841654 0.787434 1.013024 0.034 Uiso 1 1 calc R U . . .
C7 C 0.6035(6) 0.6798(4) 0.9679(2) 0.0307(12) Uani 1 1 d . . . . .
H7 H 0.723516 0.646668 0.981886 0.037 Uiso 1 1 calc R U . . .
C8 C 0.4544(8) 0.6584(4) 1.0255(3) 0.0560(18) Uani 1 1 d . . . . .
H8A H 0.491975 0.684776 1.061847 0.084 Uiso 1 1 calc R U . . .
H8B H 0.441700 0.587187 1.038198 0.084 Uiso 1 1 calc R U . . .
H8C H 0.334716 0.689624 1.012914 0.084 Uiso 1 1 calc R U . . .
C9 C 0.5544(6) 0.6381(4) 0.9119(3) 0.0368(13) Uani 1 1 d . . . . .
H9A H 0.440592 0.671845 0.895656 0.055 Uiso 1 1 calc R U . . .
H9B H 0.533631 0.567712 0.925785 0.055 Uiso 1 1 calc R U . . .
H9C H 0.656610 0.647308 0.877619 0.055 Uiso 1 1 calc R U . . .
C10 C 0.6910(6) 1.1065(4) 0.9273(2) 0.0324(12) Uani 1 1 d . . . . .
H10A H 0.823061 1.119607 0.926987 0.049 Uiso 1 1 calc R U . . .
H10B H 0.619325 1.133200 0.962269 0.049 Uiso 1 1 calc R U . . .
H10C H 0.645455 1.137743 0.885878 0.049 Uiso 1 1 calc R U . . .
C11 C 0.5838(5) 0.8050(3) 0.7605(2) 0.0213(10) Uani 1 1 d . . . . .
H11A H 0.646981 0.739363 0.771321 0.026 Uiso 1 1 calc R U . . .
H11B H 0.467050 0.805388 0.789218 0.026 Uiso 1 1 calc R U . . .
C12 C 0.7067(5) 0.8160(3) 0.6499(2) 0.0219(10) Uani 1 1 d . . . . .
H12A H 0.670802 0.817125 0.605842 0.026 Uiso 1 1 calc R U . . .
H12B H 0.774831 0.752555 0.663765 0.026 Uiso 1 1 calc R U . . .
C13 C 0.7264(5) 0.9907(3) 0.6310(2) 0.0181(9) Uani 1 1 d . . . . .
H13A H 0.808332 1.045102 0.632011 0.022 Uiso 1 1 calc R U . . .
H13B H 0.691219 0.997456 0.586340 0.022 Uiso 1 1 calc R U . . .
C14 C 0.6051(5) 1.0089(3) 0.7380(2) 0.0166(9) Uani 1 1 d . . . . .
H14A H 0.488957 1.018793 0.765472 0.020 Uiso 1 1 calc R U . . .
H14B H 0.681226 1.067028 0.734833 0.020 Uiso 1 1 calc R U . . .
C15 C 0.9144(5) 0.8908(3) 0.7094(2) 0.0182(9) Uani 1 1 d . . . . .
H15A H 0.999963 0.945297 0.705483 0.022 Uiso 1 1 calc R U . . .
H15B H 0.988198 0.828076 0.719124 0.022 Uiso 1 1 calc R U . . .
C16 C 0.4436(5) 0.9162(3) 0.6759(2) 0.0200(10) Uani 1 1 d . . . . .
H16A H 0.334102 0.920774 0.707440 0.024 Uiso 1 1 calc R U . . .
H16B H 0.396788 0.920454 0.633055 0.024 Uiso 1 1 calc R U . . .
I1A I 0.49452(3) 0.69478(2) 0.23733(2) 0.02255(7) Uani 1 1 d . . . . .
I2A I 0.42196(3) 0.49687(2) 0.38885(2) 0.02107(7) Uani 1 1 d . . . . .
Ru1A Ru 0.70798(4) 0.54302(2) 0.29776(2) 0.01162(7) Uani 1 1 d . . . . .
P1A P 0.78477(12) 0.65072(8) 0.36057(5) 0.0114(2) Uani 1 1 d . . . . .
N1A N 1.0005(4) 0.8027(2) 0.37062(17) 0.0165(8) Uani 1 1 d . . . . .
N2A N 0.9534(4) 0.6741(3) 0.46727(16) 0.0161(7) Uani 1 1 d . . . . .
N3A N 0.6974(4) 0.7932(2) 0.43512(17) 0.0151(7) Uani 1 1 d . . . . .
C1A C 0.8705(5) 0.5318(3) 0.2042(2) 0.0155(9) Uani 1 1 d . . . . .
C2A C 0.9921(5) 0.5244(3) 0.2525(2) 0.0155(9) Uani 1 1 d . . . . .
H2A H 1.092811 0.567261 0.246675 0.019 Uiso 1 1 calc R U . . .
C3A C 0.9673(5) 0.4542(3) 0.3099(2) 0.0166(9) Uani 1 1 d . . . . .
H3A H 1.051514 0.451153 0.342025 0.020 Uiso 1 1 calc R U . . .
C4A C 0.8228(5) 0.3892(3) 0.3207(2) 0.0162(9) Uani 1 1 d . . . . .
C5A C 0.7004(5) 0.3952(3) 0.2713(2) 0.0173(9) Uani 1 1 d . . . . .
H5A H 0.601194 0.351419 0.277093 0.021 Uiso 1 1 calc R U . . .
C6A C 0.7238(5) 0.4642(3) 0.2150(2) 0.0165(9) Uani 1 1 d . . . . .
H6A H 0.640313 0.466556 0.182680 0.020 Uiso 1 1 calc R U . . .
C7A C 0.8951(5) 0.6032(3) 0.1407(2) 0.0207(10) Uani 1 1 d . . . . .
H7A H 0.768081 0.627523 0.128263 0.025 Uiso 1 1 calc R U . . .
C8A C 0.9848(7) 0.5486(4) 0.0891(2) 0.0317(11) Uani 1 1 d . . . . .
H8AA H 1.107765 0.521327 0.100870 0.048 Uiso 1 1 calc R U . . .
H8AB H 0.998373 0.594045 0.047619 0.048 Uiso 1 1 calc R U . . .
H8AC H 0.906005 0.494993 0.085457 0.048 Uiso 1 1 calc R U . . .
C9A C 1.0033(6) 0.6921(3) 0.1441(2) 0.0293(11) Uani 1 1 d . . . . .
H9AA H 0.941368 0.726264 0.177363 0.044 Uiso 1 1 calc R U . . .
H9AB H 1.008448 0.736753 0.102195 0.044 Uiso 1 1 calc R U . . .
H9AC H 1.130189 0.670814 0.154833 0.044 Uiso 1 1 calc R U . . .
C10A C 0.7978(6) 0.3144(3) 0.3810(2) 0.0244(10) Uani 1 1 d . . . . .
H10D H 0.848068 0.338221 0.416266 0.037 Uiso 1 1 calc R U . . .
H10E H 0.863952 0.252695 0.374472 0.037 Uiso 1 1 calc R U . . .
H10F H 0.664770 0.302966 0.391882 0.037 Uiso 1 1 calc R U . . .
C11A C 0.9550(5) 0.7437(3) 0.3240(2) 0.0172(9) Uani 1 1 d . . . . .
H11C H 1.070299 0.710458 0.307805 0.021 Uiso 1 1 calc R U . . .
H11D H 0.903239 0.787557 0.286768 0.021 Uiso 1 1 calc R U . . .
C12A C 1.0830(5) 0.7410(3) 0.4253(2) 0.0204(10) Uani 1 1 d . . . . .
H12C H 1.132805 0.783949 0.451497 0.024 Uiso 1 1 calc R U . . .
H12D H 1.189256 0.701484 0.408768 0.024 Uiso 1 1 calc R U . . .
C13A C 0.7930(5) 0.7320(3) 0.4879(2) 0.0194(9) Uani 1 1 d . . . . .
H13C H 0.833766 0.775420 0.515591 0.023 Uiso 1 1 calc R U . . .
H13D H 0.702569 0.686972 0.514644 0.023 Uiso 1 1 calc R U . . .
C14A C 0.6104(5) 0.7317(3) 0.3973(2) 0.0159(9) Uani 1 1 d . . . . .
H14C H 0.545219 0.774706 0.362799 0.019 Uiso 1 1 calc R U . . .
H14D H 0.516609 0.690854 0.425803 0.019 Uiso 1 1 calc R U . . .
C15A C 0.8987(5) 0.5975(3) 0.4339(2) 0.0176(9) Uani 1 1 d . . . . .
H15C H 0.812355 0.553299 0.463499 0.021 Uiso 1 1 calc R U . . .
H15D H 1.010728 0.557572 0.422206 0.021 Uiso 1 1 calc R U . . .
C16A C 0.8368(5) 0.8563(3) 0.3938(2) 0.0184(9) Uani 1 1 d . . . . .
H16C H 0.776771 0.894152 0.356219 0.022 Uiso 1 1 calc R U . . .
H16D H 0.876899 0.904002 0.418616 0.022 Uiso 1 1 calc R U . . .
O1S O 0.4599(4) 0.9026(2) 0.51378(16) 0.0267(7) Uani 1 1 d D . . . .
H1SA H 0.355(2) 0.879(2) 0.517(2) 0.040 Uiso 1 1 d D U . . .
H1SB H 0.532(4) 0.878(3) 0.4864(18) 0.040 Uiso 1 1 d D U . . .
O2S O 0.0771(4) 0.9148(2) 0.53189(15) 0.0240(7) Uani 1 1 d D . . . .
H2SA H 0.111(3) 0.9728(8) 0.5309(14) 0.036 Uiso 1 1 d D U . . .
H2SB H 0.022(5) 0.896(3) 0.5691(10) 0.036 Uiso 1 1 d D U . . .

loop_
_atom_site_aniso_label
_atom_site_aniso_U_11
_atom_site_aniso_U_22
_atom_site_aniso_U_33
_atom_site_aniso_U_23
_atom_site_aniso_U_13
_atom_site_aniso_U_12
I1 0.01716(12) 0.01867(16) 0.0393(2) -0.00087(14) -0.00208(12) 0.00438(11)
I2 0.01385(11) 0.02153(16) 0.02841(18) -0.00418(13) 0.00004(11) -0.00548(11)
Ru1 0.01184(13) 0.01536(18) 0.01665(19) -0.00126(15) -0.00155(12) -0.00150(12)
P1 0.0107(4) 0.0134(6) 0.0171(6) -0.0040(5) 0.0016(4) -0.0003(4)
N1 0.0214(15) 0.021(2) 0.015(2) -0.0053(16) 0.0043(14) -0.0089(15)
N2 0.0163(14) 0.022(2) 0.0141(19) -0.0067(16) 0.0050(13) -0.0019(14)
N3 0.0163(14) 0.021(2) 0.0137(19) -0.0069(16) -0.0023(13) 0.0021(14)
C1 0.0211(18) 0.019(2) 0.020(2) 0.002(2) 0.0035(17) -0.0027(18)
C2 0.0141(16) 0.021(2) 0.015(2) -0.0039(19) 0.0032(15) -0.0031(16)
C3 0.0171(17) 0.028(3) 0.014(2) -0.004(2) 0.0019(16) -0.0008(18)
C4 0.0258(19) 0.023(3) 0.015(2) -0.009(2) 0.0114(17) -0.0087(18)
C5 0.027(2) 0.038(3) 0.016(2) -0.008(2) -0.0040(18) -0.013(2)
C6 0.0221(19) 0.038(3) 0.020(3) 0.007(2) -0.0059(18) -0.003(2)
C7 0.028(2) 0.021(3) 0.038(3) 0.004(2) 0.006(2) 0.001(2)
C8 0.065(4) 0.025(3) 0.065(5) 0.006(3) 0.033(3) -0.006(3)
C9 0.033(2) 0.018(3) 0.058(4) -0.003(3) -0.002(2) -0.007(2)
C10 0.040(2) 0.029(3) 0.030(3) -0.015(2) 0.011(2) -0.011(2)
C11 0.0221(18) 0.017(2) 0.025(3) -0.007(2) 0.0065(18) -0.0083(17)
C12 0.026(2) 0.021(3) 0.020(2) -0.011(2) 0.0050(18) -0.0035(18)
C13 0.0189(17) 0.016(2) 0.018(2) -0.0008(19) 0.0012(16) -0.0055(17)
C14 0.0184(17) 0.014(2) 0.018(2) -0.0047(18) -0.0038(16) 0.0021(16)
C15 0.0114(16) 0.025(3) 0.017(2) -0.004(2) 0.0032(15) 0.0000(16)
C16 0.0150(17) 0.027(3) 0.020(2) -0.009(2) -0.0006(16) -0.0045(17)
I1A 0.02194(12) 0.02027(16) 0.02661(17) -0.00625(13) -0.00954(12) 0.00787(11)
I2A 0.01285(11) 0.01835(16) 0.03224(18) -0.00797(13) 0.00595(11) -0.00497(10)
Ru1A 0.00965(12) 0.00928(17) 0.01711(18) -0.00498(14) -0.00157(12) -0.00105(12)
P1A 0.0096(4) 0.0095(5) 0.0161(6) -0.0051(4) -0.0001(4) -0.0008(4)
N1A 0.0157(14) 0.0120(19) 0.024(2) -0.0110(16) 0.0035(14) -0.0058(13)
N2A 0.0220(15) 0.0149(19) 0.0139(19) -0.0078(15) -0.0057(14) 0.0003(14)
N3A 0.0129(13) 0.0145(19) 0.020(2) -0.0073(16) -0.0005(13) -0.0010(13)
C1A 0.0171(17) 0.012(2) 0.018(2) -0.0075(18) 0.0014(16) 0.0033(16)
C2A 0.0121(16) 0.012(2) 0.023(2) -0.0077(19) 0.0052(16) 0.0000(15)
C3A 0.0148(16) 0.013(2) 0.024(2) -0.0080(19) -0.0037(16) 0.0037(16)
C4A 0.0170(17) 0.012(2) 0.020(2) -0.0052(18) 0.0012(16) 0.0050(16)
C5A 0.0164(17) 0.013(2) 0.024(3) -0.0098(19) 0.0049(17) -0.0030(16)
C6A 0.0189(17) 0.014(2) 0.021(2) -0.0126(19) -0.0048(17) 0.0003(16)
C7A 0.0234(19) 0.015(2) 0.023(3) -0.002(2) -0.0012(18) -0.0022(17)
C8A 0.046(3) 0.023(3) 0.023(3) -0.003(2) 0.008(2) 0.001(2)
C9A 0.044(2) 0.019(3) 0.023(3) 0.003(2) -0.004(2) -0.010(2)
C10A 0.029(2) 0.015(2) 0.028(3) -0.003(2) -0.0006(19) 0.0015(18)
C11A 0.0192(17) 0.015(2) 0.018(2) -0.0089(19) 0.0064(16) -0.0053(16)
C12A 0.0119(16) 0.020(2) 0.035(3) -0.018(2) -0.0042(17) -0.0013(16)
C13A 0.0193(17) 0.018(2) 0.023(3) -0.011(2) 0.0004(17) -0.0005(17)
C14A 0.0115(16) 0.015(2) 0.023(2) -0.0067(19) -0.0016(16) -0.0017(15)
C15A 0.0174(17) 0.013(2) 0.023(3) -0.0066(19) -0.0037(17) 0.0043(16)
C16A 0.0219(18) 0.013(2) 0.023(2) -0.0093(19) -0.0001(17) -0.0047(17)
O1S 0.0236(14) 0.032(2) 0.0265(19) -0.0121(16) -0.0003(14) 0.0051(14)
O2S 0.0306(15) 0.0201(18) 0.0195(18) -0.0030(14) 0.0091(13) -0.0077(13)

loop_
_atom_type_symbol
_atom_type_description
_atom_type_scat_dispersion_real
_atom_type_scat_dispersion_imag
_atom_type_scat_source
C C 0.0033 0.0016 'International Tables Vol C Tables 4.2.6.8 and 6.1.1.4'
H H 0.0000 0.0000 'International Tables Vol C Tables 4.2.6.8 and 6.1.1.4'
I I -0.4742 1.8119 'International Tables Vol C Tables 4.2.6.8 and 6.1.1.4'
N N 0.0061 0.0033 'International Tables Vol C Tables 4.2.6.8 and 6.1.1.4'
O O 0.0106 0.0060 'International Tables Vol C Tables 4.2.6.8 and 6.1.1.4'
P P 0.1023 0.0942 'International Tables Vol C Tables 4.2.6.8 and 6.1.1.4'
Ru Ru -1.2594 0.8363 'International Tables Vol C Tables 4.2.6.8 and 6.1.1.4'

loop_
_geom_angle_atom_site_label_1
_geom_angle_atom_site_label_2
_geom_angle_atom_site_label_3
_geom_angle
_geom_angle_site_symmetry_1
_geom_angle_site_symmetry_3
_geom_angle_publ_flag
C2 Ru1 C3 37.87(15) . . ?
C2 Ru1 C4 67.67(15) . . ?
C3 Ru1 C4 37.00(15) . . ?
C2 Ru1 C1 37.09(14) . . ?
C3 Ru1 C1 67.78(16) . . ?
C4 Ru1 C1 80.46(16) . . ?
C2 Ru1 C6 66.12(15) . . ?
C3 Ru1 C6 78.17(16) . . ?
C4 Ru1 C6 66.53(17) . . ?
C1 Ru1 C6 37.31(15) . . ?
C2 Ru1 C5 78.04(15) . . ?
C3 Ru1 C5 65.99(15) . . ?
C4 Ru1 C5 37.22(16) . . ?
C1 Ru1 C5 66.51(16) . . ?
C6 Ru1 C5 35.84(17) . . ?
C2 Ru1 P1 91.78(11) . . ?
C3 Ru1 P1 93.62(11) . . ?
C4 Ru1 P1 120.26(12) . . ?
C1 Ru1 P1 116.14(12) . . ?
C6 Ru1 P1 153.37(12) . . ?
C5 Ru1 P1 157.44(12) . . ?
C2 Ru1 I1 119.32(11) . . ?
C3 Ru1 I1 157.18(12) . . ?
C4 Ru1 I1 152.62(11) . . ?
C1 Ru1 I1 91.55(11) . . ?
C6 Ru1 I1 91.31(13) . . ?
C5 Ru1 I1 115.74(12) . . ?
P1 Ru1 I1 86.81(3) . . ?
C2 Ru1 I2 151.57(11) . . ?
C3 Ru1 I2 113.96(12) . . ?
C4 Ru1 I2 89.33(10) . . ?
C1 Ru1 I2 158.34(11) . . ?
C6 Ru1 I2 121.03(11) . . ?
C5 Ru1 I2 93.91(11) . . ?
P1 Ru1 I2 85.51(3) . . ?
I1 Ru1 I2 88.833(14) . . ?
C11 P1 C15 97.78(19) . . ?
C11 P1 C14 98.79(19) . . ?
C15 P1 C14 98.22(19) . . ?
C11 P1 Ru1 116.79(15) . . ?
C15 P1 Ru1 123.32(13) . . ?
C14 P1 Ru1 117.32(14) . . ?
C16 N1 C12 109.1(3) . . ?
C16 N1 C11 110.6(3) . . ?
C12 N1 C11 110.4(3) . . ?
C15 N2 C13 110.4(3) . . ?
C15 N2 C12 112.0(3) . . ?
C13 N2 C12 108.3(3) . . ?
C13 N3 C14 110.9(3) . . ?
C13 N3 C16 108.6(3) . . ?
C14 N3 C16 111.3(3) . . ?
C2 C1 C6 117.3(4) . . ?
C2 C1 C7 122.2(4) . . ?
C6 C1 C7 120.2(4) . . ?
C2 C1 Ru1 70.5(2) . . ?
C6 C1 Ru1 71.9(2) . . ?
C7 C1 Ru1 133.3(3) . . ?
C1 C2 C3 120.9(4) . . ?
C1 C2 Ru1 72.4(2) . . ?
C3 C2 Ru1 71.0(2) . . ?
C1 C2 H2 119.5 . . ?
C3 C2 H2 119.5 . . ?
Ru1 C2 H2 129.6 . . ?
C4 C3 C2 121.0(4) . . ?
C4 C3 Ru1 72.4(2) . . ?
C2 C3 Ru1 71.2(2) . . ?
C4 C3 H3 119.5 . . ?
C2 C3 H3 119.5 . . ?
Ru1 C3 H3 129.3 . . ?
C3 C4 C5 118.0(4) . . ?
C3 C4 C10 120.6(4) . . ?
C5 C4 C10 121.4(4) . . ?
C3 C4 Ru1 70.6(2) . . ?
C5 C4 Ru1 72.9(3) . . ?
C10 C4 Ru1 129.2(3) . . ?
C6 C5 C4 120.7(4) . . ?
C6 C5 Ru1 71.3(3) . . ?
C4 C5 Ru1 69.9(2) . . ?
C6 C5 H5 119.6 . . ?
C4 C5 H5 119.6 . . ?
Ru1 C5 H5 132.2 . . ?
C5 C6 C1 121.9(4) . . ?
C5 C6 Ru1 72.9(3) . . ?
C1 C6 Ru1 70.8(2) . . ?
C5 C6 H6 119.0 . . ?
C1 C6 H6 119.0 . . ?
Ru1 C6 H6 130.0 . . ?
C9 C7 C1 115.5(4) . . ?
C9 C7 C8 111.2(4) . . ?
C1 C7 C8 106.6(4) . . ?
C9 C7 H7 107.7 . . ?
C1 C7 H7 107.7 . . ?
C8 C7 H7 107.7 . . ?
C7 C8 H8A 109.5 . . ?
C7 C8 H8B 109.5 . . ?
H8A C8 H8B 109.5 . . ?
C7 C8 H8C 109.5 . . ?
H8A C8 H8C 109.5 . . ?
H8B C8 H8C 109.5 . . ?
C7 C9 H9A 109.5 . . ?
C7 C9 H9B 109.5 . . ?
H9A C9 H9B 109.5 . . ?
C7 C9 H9C 109.5 . . ?
H9A C9 H9C 109.5 . . ?
H9B C9 H9C 109.5 . . ?
C4 C10 H10A 109.5 . . ?
C4 C10 H10B 109.5 . . ?
H10A C10 H10B 109.5 . . ?
C4 C10 H10C 109.5 . . ?
H10A C10 H10C 109.5 . . ?
H10B C10 H10C 109.5 . . ?
N1 C11 P1 112.8(3) . . ?
N1 C11 H11A 109.0 . . ?
P1 C11 H11A 109.0 . . ?
N1 C11 H11B 109.0 . . ?
P1 C11 H11B 109.0 . . ?
H11A C11 H11B 107.8 . . ?
N1 C12 N2 113.8(3) . . ?
N1 C12 H12A 108.8 . . ?
N2 C12 H12A 108.8 . . ?
N1 C12 H12B 108.8 . . ?
N2 C12 H12B 108.8 . . ?
H12A C12 H12B 107.7 . . ?
N3 C13 N2 114.3(3) . . ?
N3 C13 H13A 108.7 . . ?
N2 C13 H13A 108.7 . . ?
N3 C13 H13B 108.7 . . ?
N2 C13 H13B 108.7 . . ?
H13A C13 H13B 107.6 . . ?
N3 C14 P1 111.6(3) . . ?
N3 C14 H14A 109.3 . . ?
P1 C14 H14A 109.3 . . ?
N3 C14 H14B 109.3 . . ?
P1 C14 H14B 109.3 . . ?
H14A C14 H14B 108.0 . . ?
N2 C15 P1 111.7(2) . . ?
N2 C15 H15A 109.3 . . ?
P1 C15 H15A 109.3 . . ?
N2 C15 H15B 109.3 . . ?
P1 C15 H15B 109.3 . . ?
H15A C15 H15B 107.9 . . ?
N1 C16 N3 115.0(3) . . ?
N1 C16 H16A 108.5 . . ?
N3 C16 H16A 108.5 . . ?
N1 C16 H16B 108.5 . . ?
N3 C16 H16B 108.5 . . ?
H16A C16 H16B 107.5 . . ?
C3A Ru1A C2A 37.48(15) . . ?
C3A Ru1A C6A 77.95(15) . . ?
C2A Ru1A C6A 66.12(14) . . ?
C3A Ru1A C4A 36.82(14) . . ?
C2A Ru1A C4A 67.25(14) . . ?
C6A Ru1A C4A 66.48(15) . . ?
C3A Ru1A C5A 66.06(14) . . ?
C2A Ru1A C5A 78.32(14) . . ?
C6A Ru1A C5A 36.22(15) . . ?
C4A Ru1A C5A 37.21(14) . . ?
C3A Ru1A C1A 67.13(15) . . ?
C2A Ru1A C1A 36.80(14) . . ?
C6A Ru1A C1A 37.45(14) . . ?
C4A Ru1A C1A 80.00(15) . . ?
C5A Ru1A C1A 66.92(15) . . ?
C3A Ru1A P1A 93.56(11) . . ?
C2A Ru1A P1A 95.31(11) . . ?
C6A Ru1A P1A 158.82(10) . . ?
C4A Ru1A P1A 117.19(11) . . ?
C5A Ru1A P1A 154.13(11) . . ?
C1A Ru1A P1A 121.36(10) . . ?
C3A Ru1A I2A 116.95(11) . . ?
C2A Ru1A I2A 154.41(11) . . ?
C6A Ru1A I2A 115.61(10) . . ?
C4A Ru1A I2A 89.56(10) . . ?
C5A Ru1A I2A 89.78(10) . . ?
C1A Ru1A I2A 153.01(10) . . ?
P1A Ru1A I2A 85.56(3) . . ?
C3A Ru1A I1A 153.38(11) . . ?
C2A Ru1A I1A 115.98(11) . . ?
C6A Ru1A I1A 92.82(10) . . ?
C4A Ru1A I1A 156.42(10) . . ?
C5A Ru1A I1A 119.22(10) . . ?
C1A Ru1A I1A 90.30(10) . . ?
P1A Ru1A I1A 86.23(3) . . ?
I2A Ru1A I1A 89.599(14) . . ?
C15A P1A C11A 98.94(19) . . ?
C15A P1A C14A 97.64(19) . . ?
C11A P1A C14A 98.50(18) . . ?
C15A P1A Ru1A 116.88(14) . . ?
C11A P1A Ru1A 117.35(14) . . ?
C14A P1A Ru1A 122.98(12) . . ?
C16A N1A C12A 109.4(3) . . ?
C16A N1A C11A 111.4(3) . . ?
C12A N1A C11A 111.0(3) . . ?
C13A N2A C12A 108.2(3) . . ?
C13A N2A C15A 111.5(3) . . ?
C12A N2A C15A 111.2(3) . . ?
C13A N3A C16A 107.8(3) . . ?
C13A N3A C14A 111.1(3) . . ?
C16A N3A C14A 110.8(3) . . ?
C2A C1A C6A 117.2(4) . . ?
C2A C1A C7A 123.0(3) . . ?
C6A C1A C7A 119.7(3) . . ?
C2A C1A Ru1A 70.5(2) . . ?
C6A C1A Ru1A 71.1(2) . . ?
C7A C1A Ru1A 132.3(3) . . ?
C1A C2A C3A 120.9(3) . . ?
C1A C2A Ru1A 72.7(2) . . ?
C3A C2A Ru1A 70.8(2) . . ?
C1A C2A H2A 119.6 . . ?
C3A C2A H2A 119.6 . . ?
Ru1A C2A H2A 129.3 . . ?
C4A C3A C2A 121.9(4) . . ?
C4A C3A Ru1A 73.0(2) . . ?
C2A C3A Ru1A 71.7(2) . . ?
C4A C3A H3A 119.1 . . ?
C2A C3A H3A 119.1 . . ?
Ru1A C3A H3A 128.5 . . ?
C3A C4A C5A 117.6(4) . . ?
C3A C4A C10A 121.8(4) . . ?
C5A C4A C10A 120.6(4) . . ?
C3A C4A Ru1A 70.1(2) . . ?
C5A C4A Ru1A 71.5(2) . . ?
C10A C4A Ru1A 130.2(3) . . ?
C6A C5A C4A 120.8(4) . . ?
C6A C5A Ru1A 71.8(2) . . ?
C4A C5A Ru1A 71.2(2) . . ?
C6A C5A H5A 119.6 . . ?
C4A C5A H5A 119.6 . . ?
Ru1A C5A H5A 130.0 . . ?
C5A C6A C1A 121.7(4) . . ?
C5A C6A Ru1A 72.0(2) . . ?
C1A C6A Ru1A 71.4(2) . . ?
C5A C6A H6A 119.2 . . ?
C1A C6A H6A 119.2 . . ?
Ru1A C6A H6A 130.1 . . ?
C9A C7A C1A 113.7(4) . . ?
C9A C7A C8A 111.4(4) . . ?
C1A C7A C8A 109.1(4) . . ?
C9A C7A H7A 107.5 . . ?
C1A C7A H7A 107.5 . . ?
C8A C7A H7A 107.5 . . ?
C7A C8A H8AA 109.5 . . ?
C7A C8A H8AB 109.5 . . ?
H8AA C8A H8AB 109.5 . . ?
C7A C8A H8AC 109.5 . . ?
H8AA C8A H8AC 109.5 . . ?
H8AB C8A H8AC 109.5 . . ?
C7A C9A H9AA 109.5 . . ?
C7A C9A H9AB 109.5 . . ?
H9AA C9A H9AB 109.5 . . ?
C7A C9A H9AC 109.5 . . ?
H9AA C9A H9AC 109.5 . . ?
H9AB C9A H9AC 109.5 . . ?
C4A C10A H10D 109.5 . . ?
C4A C10A H10E 109.5 . . ?
H10D C10A H10E 109.5 . . ?
C4A C10A H10F 109.5 . . ?
H10D C10A H10F 109.5 . . ?
H10E C10A H10F 109.5 . . ?
N1A C11A P1A 111.5(3) . . ?
N1A C11A H11C 109.3 . . ?
P1A C11A H11C 109.3 . . ?
N1A C11A H11D 109.3 . . ?
P1A C11A H11D 109.3 . . ?
H11C C11A H11D 108.0 . . ?
N1A C12A N2A 114.3(3) . . ?
N1A C12A H12C 108.7 . . ?
N2A C12A H12C 108.7 . . ?
N1A C12A H12D 108.7 . . ?
N2A C12A H12D 108.7 . . ?
H12C C12A H12D 107.6 . . ?
N2A C13A N3A 114.9(3) . . ?
N2A C13A H13C 108.6 . . ?
N3A C13A H13C 108.6 . . ?
N2A C13A H13D 108.6 . . ?
N3A C13A H13D 108.6 . . ?
H13C C13A H13D 107.5 . . ?
N3A C14A P1A 111.7(2) . . ?
N3A C14A H14C 109.3 . . ?
P1A C14A H14C 109.3 . . ?
N3A C14A H14D 109.3 . . ?
P1A C14A H14D 109.3 . . ?
H14C C14A H14D 107.9 . . ?
N2A C15A P1A 111.7(3) . . ?
N2A C15A H15C 109.3 . . ?
P1A C15A H15C 109.3 . . ?
N2A C15A H15D 109.3 . . ?
P1A C15A H15D 109.3 . . ?
H15C C15A H15D 107.9 . . ?
N1A C16A N3A 114.1(3) . . ?
N1A C16A H16C 108.7 . . ?
N3A C16A H16C 108.7 . . ?
N1A C16A H16D 108.7 . . ?
N3A C16A H16D 108.7 . . ?
H16C C16A H16D 107.6 . . ?
H1SA O1S H1SB 110(2) . . ?
H2SA O2S H2SB 106(2) . . ?

loop_
_geom_bond_atom_site_label_1
_geom_bond_atom_site_label_2
_geom_bond_distance
_geom_bond_site_symmetry_2
_geom_bond_publ_flag
I1 Ru1 2.7004(5) . ?
I2 Ru1 2.7144(5) . ?
Ru1 C2 2.192(4) . ?
Ru1 C3 2.189(4) . ?
Ru1 C4 2.213(4) . ?
Ru1 C1 2.217(4) . ?
Ru1 C6 2.232(5) . ?
Ru1 C5 2.252(5) . ?
Ru1 P1 2.2859(11) . ?
P1 C11 1.832(4) . ?
P1 C15 1.834(4) . ?
P1 C14 1.838(4) . ?
N1 C16 1.446(5) . ?
N1 C12 1.460(5) . ?
N1 C11 1.466(5) . ?
N2 C15 1.472(5) . ?
N2 C13 1.475(5) . ?
N2 C12 1.472(5) . ?
N3 C13 1.455(5) . ?
N3 C14 1.461(5) . ?
N3 C16 1.468(5) . ?
C1 C2 1.403(5) . ?
C1 C6 1.423(6) . ?
C1 C7 1.521(6) . ?
C2 C3 1.422(6) . ?
C2 H2 0.9500 . ?
C3 C4 1.397(6) . ?
C3 H3 0.9500 . ?
C4 C5 1.425(6) . ?
C4 C10 1.495(6) . ?
C5 C6 1.380(7) . ?
C5 H5 0.9500 . ?
C6 H6 0.9500 . ?
C7 C9 1.493(7) . ?
C7 C8 1.543(7) . ?
C7 H7 1.0000 . ?
C8 H8A 0.9800 . ?
C8 H8B 0.9800 . ?
C8 H8C 0.9800 . ?
C9 H9A 0.9800 . ?
C9 H9B 0.9800 . ?
C9 H9C 0.9800 . ?
C10 H10A 0.9800 . ?
C10 H10B 0.9800 . ?
C10 H10C 0.9800 . ?
C11 H11A 0.9900 . ?
C11 H11B 0.9900 . ?
C12 H12A 0.9900 . ?
C12 H12B 0.9900 . ?
C13 H13A 0.9900 . ?
C13 H13B 0.9900 . ?
C14 H14A 0.9900 . ?
C14 H14B 0.9900 . ?
C15 H15A 0.9900 . ?
C15 H15B 0.9900 . ?
C16 H16A 0.9900 . ?
C16 H16B 0.9900 . ?
I1A Ru1A 2.7234(5) . ?
I2A Ru1A 2.7031(5) . ?
Ru1A C3A 2.187(4) . ?
Ru1A C2A 2.199(4) . ?
Ru1A C6A 2.224(4) . ?
Ru1A C4A 2.224(4) . ?
Ru1A C5A 2.228(4) . ?
Ru1A C1A 2.228(4) . ?
Ru1A P1A 2.3013(11) . ?
P1A C15A 1.838(4) . ?
P1A C11A 1.843(4) . ?
P1A C14A 1.848(4) . ?
N1A C16A 1.452(5) . ?
N1A C12A 1.460(5) . ?
N1A C11A 1.467(5) . ?
N2A C13A 1.448(5) . ?
N2A C12A 1.468(5) . ?
N2A C15A 1.473(5) . ?
N3A C13A 1.472(5) . ?
N3A C16A 1.479(5) . ?
N3A C14A 1.477(5) . ?
C1A C2A 1.397(5) . ?
C1A C6A 1.429(5) . ?
C1A C7A 1.514(6) . ?
C2A C3A 1.409(6) . ?
C2A H2A 0.9500 . ?
C3A C4A 1.393(5) . ?
C3A H3A 0.9500 . ?
C4A C5A 1.420(5) . ?
C4A C10A 1.489(6) . ?
C5A C6A 1.384(6) . ?
C5A H5A 0.9500 . ?
C6A H6A 0.9500 . ?
C7A C9A 1.513(6) . ?
C7A C8A 1.518(6) . ?
C7A H7A 1.0000 . ?
C8A H8AA 0.9800 . ?
C8A H8AB 0.9800 . ?
C8A H8AC 0.9800 . ?
C9A H9AA 0.9800 . ?
C9A H9AB 0.9800 . ?
C9A H9AC 0.9800 . ?
C10A H10D 0.9800 . ?
C10A H10E 0.9800 . ?
C10A H10F 0.9800 . ?
C11A H11C 0.9900 . ?
C11A H11D 0.9900 . ?
C12A H12C 0.9900 . ?
C12A H12D 0.9900 . ?
C13A H13C 0.9900 . ?
C13A H13D 0.9900 . ?
C14A H14C 0.9900 . ?
C14A H14D 0.9900 . ?
C15A H15C 0.9900 . ?
C15A H15D 0.9900 . ?
C16A H16C 0.9900 . ?
C16A H16D 0.9900 . ?
O1S H1SA 0.836(10) . ?
O1S H1SB 0.852(10) . ?
O2S H2SA 0.851(10) . ?
O2S H2SB 0.850(10) . ?

loop_
_geom_hbond_atom_site_label_D
_geom_hbond_atom_site_label_H
_geom_hbond_atom_site_label_A
_geom_hbond_distance_DH
_geom_hbond_distance_HA
_geom_hbond_distance_DA
_geom_hbond_angle_DHA
_geom_hbond_site_symmetry_A
_geom_hbond_publ_flag
C12 H12A O1S 0.99 2.65 3.517(5) 146.5 . yes
C13 H13A N1A 0.99 2.58 3.565(5) 174.9 2_776 yes
C13 H13B O1S 0.99 2.60 3.502(5) 151.1 2_676 yes
C14 H14A I2 0.99 3.21 4.174(4) 165.0 1_455 yes
C15 H15A I2 0.99 3.09 3.660(4) 117.8 . yes
C15 H15B I1 0.99 3.09 3.669(4) 118.4 . yes
C16 H16B O1S 0.99 2.58 3.466(5) 149.1 . yes
C11A H11C I1A 0.99 3.29 4.213(4) 156.5 1_655 yes
C11A H11D I2 0.99 3.29 4.182(4) 150.7 2_776 yes
C12A H12D I2A 0.99 3.28 4.201(4) 154.9 1_655 yes
C13A H13D I2A 0.99 3.07 3.995(4) 155.9 2_666 yes
C14A H14C I1A 0.99 3.13 3.701(4) 118.4 . yes
C14A H14D I2A 0.99 3.07 3.642(4) 118.1 . yes
C15A H15D I2A 0.99 3.09 4.035(4) 160.8 1_655 yes
O1S H1SA O2S 0.836(10) 2.046(19) 2.751(4) 142(3) . yes
O1S H1SB N3A 0.852(10) 2.006(15) 2.845(4) 168(5) . yes
O2S H2SB N2 0.850(10) 2.046(19) 2.858(4) 159(4) 1_455 yes

loop_
_geom_torsion_atom_site_label_1
_geom_torsion_atom_site_label_2
_geom_torsion_atom_site_label_3
_geom_torsion_atom_site_label_4
_geom_torsion
_geom_torsion_site_symmetry_1
_geom_torsion_site_symmetry_2
_geom_torsion_site_symmetry_3
_geom_torsion_site_symmetry_4
_geom_torsion_publ_flag
C6 C1 C2 C3 2.4(6) . . . . ?
C7 C1 C2 C3 176.5(4) . . . . ?
Ru1 C1 C2 C3 -54.0(3) . . . . ?
C6 C1 C2 Ru1 56.3(3) . . . . ?
C7 C1 C2 Ru1 -129.5(4) . . . . ?
C1 C2 C3 C4 -0.2(6) . . . . ?
Ru1 C2 C3 C4 -54.8(3) . . . . ?
C1 C2 C3 Ru1 54.6(3) . . . . ?
C2 C3 C4 C5 -3.0(6) . . . . ?
Ru1 C3 C4 C5 -57.2(3) . . . . ?
C2 C3 C4 C10 179.0(4) . . . . ?
Ru1 C3 C4 C10 124.8(4) . . . . ?
C2 C3 C4 Ru1 54.2(3) . . . . ?
C3 C4 C5 C6 4.0(6) . . . . ?
C10 C4 C5 C6 -178.0(4) . . . . ?
Ru1 C4 C5 C6 -52.1(4) . . . . ?
C3 C4 C5 Ru1 56.1(3) . . . . ?
C10 C4 C5 Ru1 -125.9(4) . . . . ?
C4 C5 C6 C1 -1.8(7) . . . . ?
Ru1 C5 C6 C1 -53.3(4) . . . . ?
C4 C5 C6 Ru1 51.5(4) . . . . ?
C2 C1 C6 C5 -1.4(6) . . . . ?
C7 C1 C6 C5 -175.7(4) . . . . ?
Ru1 C1 C6 C5 54.2(4) . . . . ?
C2 C1 C6 Ru1 -55.6(3) . . . . ?
C7 C1 C6 Ru1 130.1(4) . . . . ?
C2 C1 C7 C9 40.0(6) . . . . ?
C6 C1 C7 C9 -146.0(4) . . . . ?
Ru1 C1 C7 C9 -52.9(5) . . . . ?
C2 C1 C7 C8 -84.1(5) . . . . ?
C6 C1 C7 C8 89.9(5) . . . . ?
Ru1 C1 C7 C8 -177.0(4) . . . . ?
C16 N1 C11 P1 -59.3(4) . . . . ?
C12 N1 C11 P1 61.7(4) . . . . ?
C15 P1 C11 N1 -51.0(3) . . . . ?
C14 P1 C11 N1 48.6(3) . . . . ?
Ru1 P1 C11 N1 175.4(2) . . . . ?
C16 N1 C12 N2 54.9(4) . . . . ?
C11 N1 C12 N2 -66.9(5) . . . . ?
C15 N2 C12 N1 67.0(4) . . . . ?
C13 N2 C12 N1 -55.0(5) . . . . ?
C14 N3 C13 N2 68.4(4) . . . . ?
C16 N3 C13 N2 -54.2(4) . . . . ?
C15 N2 C13 N3 -67.8(4) . . . . ?
C12 N2 C13 N3 55.1(4) . . . . ?
C13 N3 C14 P1 -61.5(4) . . . . ?
C16 N3 C14 P1 59.6(4) . . . . ?
C11 P1 C14 N3 -48.5(3) . . . . ?
C15 P1 C14 N3 50.8(3) . . . . ?
Ru1 P1 C14 N3 -174.9(2) . . . . ?
C13 N2 C15 P1 60.6(4) . . . . ?
C12 N2 C15 P1 -60.1(4) . . . . ?
C11 P1 C15 N2 49.5(3) . . . . ?
C14 P1 C15 N2 -50.6(3) . . . . ?
Ru1 P1 C15 N2 178.9(2) . . . . ?
C12 N1 C16 N3 -54.4(5) . . . . ?
C11 N1 C16 N3 67.2(4) . . . . ?
C13 N3 C16 N1 54.1(5) . . . . ?
C14 N3 C16 N1 -68.3(4) . . . . ?
C6A C1A C2A C3A -1.3(6) . . . . ?
C7A C1A C2A C3A -177.6(4) . . . . ?
Ru1A C1A C2A C3A 54.1(3) . . . . ?
C6A C1A C2A Ru1A -55.4(3) . . . . ?
C7A C1A C2A Ru1A 128.4(4) . . . . ?
C1A C2A C3A C4A 0.5(6) . . . . ?
Ru1A C2A C3A C4A 55.5(3) . . . . ?
C1A C2A C3A Ru1A -55.0(3) . . . . ?
C2A C3A C4A C5A 0.5(6) . . . . ?
Ru1A C3A C4A C5A 55.4(3) . . . . ?
C2A C3A C4A C10A 179.4(4) . . . . ?
Ru1A C3A C4A C10A -125.7(4) . . . . ?
C2A C3A C4A Ru1A -54.9(3) . . . . ?
C3A C4A C5A C6A -0.6(6) . . . . ?
C10A C4A C5A C6A -179.6(4) . . . . ?
Ru1A C4A C5A C6A 54.0(4) . . . . ?
C3A C4A C5A Ru1A -54.7(3) . . . . ?
C10A C4A C5A Ru1A 126.4(4) . . . . ?
C4A C5A C6A C1A -0.2(6) . . . . ?
Ru1A C5A C6A C1A 53.6(3) . . . . ?
C4A C5A C6A Ru1A -53.8(3) . . . . ?
C2A C1A C6A C5A 1.2(6) . . . . ?
C7A C1A C6A C5A 177.6(4) . . . . ?
Ru1A C1A C6A C5A -53.8(4) . . . . ?
C2A C1A C6A Ru1A 55.0(3) . . . . ?
C7A C1A C6A Ru1A -128.6(4) . . . . ?
C2A C1A C7A C9A -24.9(6) . . . . ?
C6A C1A C7A C9A 159.0(4) . . . . ?
Ru1A C1A C7A C9A 68.1(5) . . . . ?
C2A C1A C7A C8A 100.0(5) . . . . ?
C6A C1A C7A C8A -76.1(5) . . . . ?
Ru1A C1A C7A C8A -167.0(3) . . . . ?
C16A N1A C11A P1A -61.4(4) . . . . ?
C12A N1A C11A P1A 60.9(3) . . . . ?
C15A P1A C11A N1A -49.5(3) . . . . ?
C14A P1A C11A N1A 49.7(3) . . . . ?
Ru1A P1A C11A N1A -176.1(2) . . . . ?
C16A N1A C12A N2A 54.6(4) . . . . ?
C11A N1A C12A N2A -68.7(4) . . . . ?
C13A N2A C12A N1A -54.8(4) . . . . ?
C15A N2A C12A N1A 67.9(4) . . . . ?
C12A N2A C13A N3A 55.8(4) . . . . ?
C15A N2A C13A N3A -66.8(4) . . . . ?
C16A N3A C13A N2A -55.5(4) . . . . ?
C14A N3A C13A N2A 66.2(4) . . . . ?
C13A N3A C14A P1A -60.1(4) . . . . ?
C16A N3A C14A P1A 59.7(4) . . . . ?
C15A P1A C14A N3A 50.9(3) . . . . ?
C11A P1A C14A N3A -49.4(3) . . . . ?
Ru1A P1A C14A N3A 180.0(2) . . . . ?
C13A N2A C15A P1A 61.4(4) . . . . ?
C12A N2A C15A P1A -59.5(3) . . . . ?
C11A P1A C15A N2A 48.8(3) . . . . ?
C14A P1A C15A N2A -51.1(3) . . . . ?
Ru1A P1A C15A N2A 175.7(2) . . . . ?
C12A N1A C16A N3A -54.4(4) . . . . ?
C11A N1A C16A N3A 68.7(4) . . . . ?
C13A N3A C16A N1A 54.1(4) . . . . ?
C14A N3A C16A N1A -67.7(4) . . . . ?
